data_1001520
loop_
_publ_author_name
'Leclaire, A'
'Chardon, J'
'Grandin, A'
'Borel, M M'
'Raveau, B'

_publ_section_title
;
A novel form of Cd(VO)~2~(PO~4~)~2~ isotypic with Ca(VO)~2~(PO~4~)~2~
;
_journal_coden_ASTM EJSCE5
_journal_name_full
;
European Journal of Solid State Inorganic Chemistry
;
_journal_page_first 461
_journal_page_last 469
_journal_volume 30
_journal_year 1993
_chemical_formula_structural 'Cd (V2 P2 O10)'
_chemical_formula_sum 'Cd O10 P2 V2'
_chemical_name_systematic 'Cadmium tecto-diphosphatovanadate(IV)'
_space_group_IT_number 43
_symmetry_cell_setting orthorhombic
_symmetry_Int_Tables_number 43
_symmetry_space_group_name_Hall 'F 2 -2d'
_symmetry_space_group_name_H-M 'F d d 2'
_cell_angle_alpha 90
_cell_angle_beta 90
_cell_angle_gamma 90
_cell_formula_units_Z 8
_cell_length_a 11.571(1)
_cell_length_b 15.880(2)
_cell_length_c 7.138(1)
_cell_volume 1311.6
_refine_ls_R_factor_all 0.026
_cod_database_code 1001520

loop_
_symmetry_equiv_pos_as_xyz
x,y,z
-x,-y,z
1/4-x,1/4+y,1/4+z
1/4+x,1/4-y,1/4+z
x,1/2+y,1/2+z
1/2+x,y,1/2+z
1/2+x,1/2+y,z
-x,1/2-y,1/2+z
1/2-x,-y,1/2+z
1/2-x,1/2-y,z
1/4-x,3/4+y,3/4+z
3/4-x,1/4+y,3/4+z
3/4-x,3/4+y,1/4+z
1/4+x,3/4-y,3/4+z
3/4+x,1/4-y,3/4+z
3/4+x,3/4-y,1/4+z

loop_
_atom_site_label
_atom_site_type_symbol
_atom_site_symmetry_multiplicity
_atom_site_Wyckoff_symbol
_atom_site_fract_x
_atom_site_fract_y
_atom_site_fract_z
_atom_site_occupancy
_atom_site_attached_hydrogens
_atom_site_calc_flag
Cd1 Cd2+ 8 a 0. 0. 0. 1. 0 d
V1 V4+ 16 b 0.10985(7) 0.11812(5) 0.6034(1) 1. 0 d
P1 P5+ 16 b 0.2508(2) 0.04192(2) 0.2444(3) 1. 0 d
O1 O2- 16 b 0.2513(5) 0.1701(2) 0.7425(7) 1. 0 d
O2 O2- 16 b 0.1052(3) 0.2331(2) 0.4720(6) 1. 0 d
O3 O2- 16 b 0.2360(4) 0.0981(3) 0.4171(6) 1. 0 d
O4 O2- 16 b 0.1406(3) 0.0144(2) 0.7676(6) 1. 0 d
O5 O2- 16 b 0.0133(4) 0.1493(3) 0.8271(6) 1. 0 d

loop_
_atom_type_symbol
_atom_type_oxidation_number
Cd2+ 2.000
V4+ 4.000
P5+ 5.000
O2- -2.000
